data_2101495
loop_
_publ_author_name
'Andr\'e, C.'
'Luger, P.'
'Lotz, S.'
'Fehlhammer, W.-P.'

_publ_section_title
;
 The crystal packing modes of three sterically overcrowded imidazole
 derivatives
;
_journal_issue 2
_journal_name_full 'Acta Crystallographica Section B'
_journal_page_first 369
_journal_page_last 375
_journal_paper_doi 10.1107/S0108768195011293
_journal_volume 52
_journal_year 1996
_chemical_formula_sum 'C21 H23 N3 O2'
_chemical_formula_weight 349.43
_space_group_IT_number 61
_symmetry_cell_setting orthorhombic
_symmetry_space_group_name_Hall '-P 2ac 2ab'
_symmetry_space_group_name_H-M 'P b c a'
_audit_creation_method from_xtal_archive_file_using_CIFIO
_cell_angle_alpha 90.00000
_cell_angle_beta 90.00000
_cell_angle_gamma 90.00000
_cell_formula_units_Z 8
_cell_length_a 34.845(9)
_cell_length_b 10.013(4)
_cell_length_c 10.918(4)
_cell_measurement_temperature 293
_cell_volume 3809(2)
_computing_data_reduction xtal_ADDREF_SORTRF
_computing_molecular_graphics xtal
_computing_publication_material xtal_BONDLA_CIFIO
_computing_structure_refinement xtal
_computing_structure_solution xtal
_diffrn_ambient_temperature 293
_diffrn_measurement_device 'Stoe four-circle'
_diffrn_measurement_method \w-2\q
_diffrn_radiation_source xray_tube
_diffrn_radiation_type CuK\a
_diffrn_radiation_wavelength 1.5418
_diffrn_reflns_av_R_equivalents .094
_diffrn_reflns_av_sigmaI/netI .231
_diffrn_reflns_limit_h_max 40
_diffrn_reflns_limit_h_min 0
_diffrn_reflns_limit_k_max 11
_diffrn_reflns_limit_k_min 0
_diffrn_reflns_limit_l_max 12
_diffrn_reflns_limit_l_min 0
_diffrn_reflns_number 2895
_diffrn_reflns_theta_max 63.93
_diffrn_reflns_theta_min 5.08
_exptl_absorpt_coefficient_mu 0.646
_exptl_absorpt_correction_type none
_exptl_crystal_density_diffrn 1.218
_exptl_crystal_F_000 1488
_refine_diff_density_min -0.268
_refine_ls_extinction_method '13 reflections excluded'
_refine_ls_goodness_of_fit_obs 1.84
_refine_ls_hydrogen_treatment refall
_refine_ls_number_parameters 328
_refine_ls_number_reflns 1823
_refine_ls_number_restraints 0
_refine_ls_R_factor_obs 0.061
_refine_ls_weighting_details 'w = 1/\s^2^(F)'
_refine_ls_weighting_scheme calc
_refine_ls_wR_factor_obs 0.038
_reflns_number_observed 1823
_reflns_number_total 2854
_reflns_observed_criterion F>2\s(F)
_cod_data_source_file ka0029.cif
_cod_data_source_block sl47b
_cod_depositor_comments
;
The following automatic conversions were performed:

'_refine_ls_weighting_scheme' value 'w = 1/\s^2^(F)' was changed to
'calc'. New tag '_refine_ls_weighting_details' was created. The value
of the new tag was set to 'w = 1/\s^2^(F)'.

Automatic conversion script
Id: cif_fix_values 3143 2015-03-26 13:38:13Z robertas 
;
_cod_original_sg_symbol_Hall -P_2ac_2ab
_cod_database_code 2101495

loop_
_symmetry_equiv_pos_as_xyz
+x,+y,+z
1/2-x,-y,1/2+z
1/2+x,1/2-y,-z
-x,1/2+y,1/2-z
-x,-y,-z
1/2+x,+y,1/2-z
1/2-x,1/2+y,+z
+x,1/2-y,1/2+z

loop_
_atom_site_aniso_label
_atom_site_aniso_U_11
_atom_site_aniso_U_22
_atom_site_aniso_U_33
_atom_site_aniso_U_12
_atom_site_aniso_U_13
_atom_site_aniso_U_23
N1 .066(2) .041(2) .031(2) .0110(10) -.0070(10) -.0020(10)
C2 .056(2) .048(2) .035(2) .000(2) .004(2) .003(2)
N3 .048(2) .042(2) .0350(10) .0030(10) -.0020(10) .0000(10)
C4 .038(2) .044(2) .038(2) .000(2) .003(2) .002(2)
C5 .052(2) .046(2) .031(2) .004(2) -.002(2) -.001(2)
C6 .068(3) .047(2) .053(2) .012(2) -.021(2) -.010(2)
C7 .092(3) .097(4) .084(3) .048(3) .010(3) -.012(3)
C8 .109(5) .142(6) .159(7) .065(5) -.011(5) -.035(5)
C9 .129(6) .092(5) .186(8) .051(5) -.080(6) -.051(6)
C10 .149(5) .054(3) .114(5) .011(4) -.068(4) .009(3)
C11 .100(4) .046(3) .085(3) .003(3) -.032(3) .011(2)
O12 .082(2) .0490(10) .0370(10) .0070(10) -.0040(10) -.0070(10)
N13 .054(2) .049(2) .037(2) .0080(10) -.0060(10) -.0040(10)
C14 .041(2) .043(2) .047(2) .006(2) -.007(2) -.004(2)
C15 .057(3) .070(3) .071(3) .020(2) .006(2) -.001(3)
C16 .072(3) .097(4) .109(4) .043(3) .011(3) -.001(4)
C17 .100(4) .067(3) .122(4) .031(3) .000(4) .012(4)
C18 .098(4) .062(3) .095(4) .034(3) .006(3) .020(3)
C19 .060(3) .049(2) .065(2) .008(2) .001(2) -.003(2)
O20 .0610(10) .0480(10) .0380(10) -.0050(10) .0000(10) .0010(10)
C21 .047(2) .048(2) .038(2) .008(2) .002(2) .000(2)
C22 .053(3) .073(3) .064(3) .006(2) -.013(2) .011(2)
C23 .056(3) .079(3) .095(3) -.005(2) -.006(3) .011(3)
C24 .045(3) .122(4) .083(3) .000(3) -.012(3) -.010(3)
C25 .053(3) .123(4) .070(3) -.002(3) -.009(2) .017(3)
C26 .054(3) .088(3) .052(2) -.001(2) -.008(2) .015(2)

loop_
_atom_site_label
_atom_site_fract_x
_atom_site_fract_y
_atom_site_fract_z
_atom_site_U_iso_or_equiv
_atom_site_thermal_displace_type
_atom_site_occupancy
N1 .36960(8) .0666(3) .5122(2) .046(2) Uani 1.00000
C2 .35479(9) .1053(3) .4024(3) .046(2) Uani 1.00000
N3 .33846(7) .2327(3) .4109(2) .042(2) Uani 1.00000
C4 .34333(8) .2707(3) .5251(3) .040(2) Uani 1.00000
C5 .36425(9) .1701(3) .6051(3) .043(2) Uani 1.00000
C6 .39400(10) -.0478(3) .5285(3) .056(2) Uani 1.00000
C7 .42660(10) -.0609(5) .4569(4) .091(3) Uani 1.00000
H7 .4240(10) .012(4) .377(3) .13(2) Uiso 1.00000
C8 .4502(2) -.1700(9) .4763(8) .137(6) Uani 1.00000
H8 .476(2) -.175(7) .432(7) .26(4) Uiso 1.00000
C9 .4414(2) -.2617(8) .5657(9) .136(6) Uani 1.00000
H9 .4630(10) -.324(5) .550(5) .16(2) Uiso 1.00000
C10 .4100(2) -.2485(5) .6384(6) .106(4) Uani 1.00000
H10 .4050(10) -.304(4) .718(4) .11(2) Uiso 1.00000
C11 .3852(2) -.1392(4) .6199(4) .077(3) Uani 1.00000
H11 .360(2) -.119(6) .662(6) .24(3) Uiso 1.00000
O12 .35610(6) .0395(2) .3080(2) .056(2) Uani 1.00000
N13 .33041(8) .3830(3) .5728(3) .047(2) Uani 1.00000
H13 .3376(9) .389(3) .651(3) .060(10) Uiso 1.00000
C14 .30814(9) .4835(3) .5040(3) .044(2) Uani 1.00000
H14 .2936(7) .433(2) .436(2) .032(7) Uiso 1.00000
C15 .27910(10) .5478(4) .5886(4) .066(3) Uani 1.00000
H151 .2917(9) .588(3) .663(3) .080(10) Uiso 1.00000
H152 .2620(10) .475(4) .637(3) .11(2) Uiso 1.00000
C16 .25630(10) .6558(6) .5204(6) .093(4) Uani 1.00000
H161 .2420(10) .687(4) .591(4) .12(2) Uiso 1.00000
H162 .243(2) .615(5) .436(5) .18(2) Uiso 1.00000
C17 .2823(2) .7594(5) .4618(6) .096(4) Uani 1.00000
H171 .2970(10) .804(4) .522(3) .09(2) Uiso 1.00000
H172 .2610(10) .822(5) .393(4) .16(2) Uiso 1.00000
C18 .3117(2) .6923(5) .3790(5) .085(3) Uani 1.00000
H181 .2930(10) .639(4) .300(4) .11(2) Uiso 1.00000
H182 .3240(10) .746(5) .333(5) .16(3) Uiso 1.00000
C19 .33470(10) .5869(4) .4483(4) .058(2) Uani 1.00000
H191 .3503(9) .628(3) .517(3) .070(10) Uiso 1.00000
H192 .3560(10) .540(3) .395(3) .080(10) Uiso 1.00000
O20 .34019(6) .1179(2) .6969(2) .0490(10) Uani 1.00000
H20 .3370(10) .172(4) .776(4) .110(10) Uiso 1.00000
C21 .40272(9) .2188(3) .6541(3) .044(2) Uani 1.00000
C22 .42160(10) .3230(4) .6000(4) .063(3) Uani 1.00000
H22 .4080(10) .368(3) .538(3) .080(10) Uiso 1.00000
C23 .45760(10) .3643(5) .6399(4) .077(3) Uani 1.00000
H23 .4720(10) .448(4) .598(3) .110(10) Uiso 1.00000
C24 .47390(10) .2994(6) .7371(4) .083(3) Uani 1.00000
H24 .4960(10) .329(4) .764(3) .080(10) Uiso 1.00000
C25 .45600(10) .1939(5) .7926(4) .082(3) Uani 1.00000
H25 .4690(10) .141(4) .884(4) .15(2) Uiso 1.00000
C26 .42050(10) .1546(5) .7511(3) .065(3) Uani 1.00000
H26 .4050(10) .094(4) .788(4) .11(2) Uiso 1.00000

loop_
_atom_type_symbol
_atom_type_scat_dispersion_real
_atom_type_scat_dispersion_imag
_atom_type_scat_source
C .017 .009 Int._Tables_Vol_IV_Tables_2.2B_and_2.3.1
H 0 0 Int._Tables_Vol_IV_Tables_2.2B_and_2.3.1
N .029 .018 Int._Tables_Vol_IV_Tables_2.2B_and_2.3.1
O .047 .032 Int._Tables_Vol_IV_Tables_2.2B_and_2.3.1

loop_
_geom_angle_atom_site_label_1
_geom_angle_atom_site_label_2
_geom_angle_atom_site_label_3
_geom_angle
_geom_angle_publ_flag
C2 N1 C5 111.2(3) yes
C2 N1 C6 124.1(3) yes
C5 N1 C6 123.6(3) yes
N1 C2 N3 110.8(3) yes
N1 C2 O12 125.0(3) yes
N3 C2 O12 124.2(3) yes
C2 N3 C4 106.0(2) yes
N3 C4 C5 114.5(3) yes
N3 C4 N13 125.3(3) yes
C5 C4 N13 120.2(3) yes
N1 C5 C4 97.6(2) yes
N1 C5 O20 107.9(2) yes
N1 C5 C21 111.0(3) yes
C4 C5 O20 111.7(2) yes
C4 C5 C21 114.3(3) yes
O20 C5 C21 113.2(2) yes
N1 C6 C7 119.3(3) yes
N1 C6 C11 118.9(3) yes
C7 C6 C11 121.7(4) yes
C6 C7 H7 107(2) yes
C6 C7 C8 118.4(5) yes
H7 C7 C8 132(2) yes
C7 C8 H8 119(4) yes
C7 C8 C9 120.2(7) yes
H8 C8 C9 120(4) yes
C8 C9 H9 97(3) yes
C8 C9 C10 122.0(7) yes
H9 C9 C10 141(3) yes
C9 C10 H10 125(2) yes
C9 C10 C11 119.0(6) yes
H10 C10 C11 115(2) yes
C6 C11 C10 118.6(5) yes
C6 C11 H11 113(4) yes
C10 C11 H11 129(4) yes
C4 N13 H13 110(2) yes
C4 N13 C14 124.1(3) yes
H13 N13 C14 126(2) yes
N13 C14 H14 107.0(10) yes
N13 C14 C15 109.3(3) yes
N13 C14 C19 110.4(3) yes
H14 C14 C15 109.0(10) yes
H14 C14 C19 110.0(10) yes
C15 C14 C19 111.2(3) yes
C14 C15 H151 112(2) yes
C14 C15 H152 113(2) yes
C14 C15 C16 110.5(4) yes
H151 C15 H152 97(3) yes
H151 C15 C16 110(2) yes
H152 C15 C16 114(2) yes
C15 C16 H161 96(3) yes
C15 C16 H162 111(3) yes
C15 C16 C17 112.1(4) yes
H161 C16 H162 125(4) yes
H161 C16 C17 115(3) yes
H162 C16 C17 99(3) yes
C16 C17 H171 111(2) yes
C16 C17 H172 105(2) yes
C16 C17 C18 110.5(4) yes
H171 C17 H172 121(3) yes
H171 C17 C18 104(2) yes
H172 C17 C18 105(2) yes
C17 C18 H181 105(2) yes
C17 C18 H182 115(4) yes
C17 C18 C19 111.4(4) yes
H181 C18 H182 97(4) yes
H181 C18 C19 109(2) yes
H182 C18 C19 117(3) yes
C14 C19 C18 110.5(3) yes
C14 C19 H191 108(2) yes
C14 C19 H192 110(2) yes
C18 C19 H191 111(2) yes
C18 C19 H192 114(2) yes
H191 C19 H192 103(3) yes
C5 O20 H20 118(2) yes
C5 C21 C22 121.1(3) yes
C5 C21 C26 120.9(3) yes
C22 C21 C26 118.0(3) yes
C21 C22 H22 116(2) yes
C21 C22 C23 121.8(4) yes
H22 C22 C23 122(2) yes
C22 C23 H23 122(2) yes
C22 C23 C24 118.4(4) yes
H23 C23 C24 120(2) yes
C23 C24 H24 118(2) yes
C23 C24 C25 121.4(4) yes
H24 C24 C25 120(2) yes
C24 C25 H25 122(2) yes
C24 C25 C26 119.0(4) yes
H25 C25 C26 119(2) yes
C21 C26 C25 121.4(4) yes
C21 C26 H26 112(2) yes
C25 C26 H26 126(2) yes

loop_
_geom_bond_atom_site_label_1
_geom_bond_atom_site_label_2
_geom_bond_distance
_geom_bond_publ_flag
N1 C2 1.361(4) yes
N1 C5 1.462(4) yes
N1 C6 1.438(4) yes
C2 N3 1.400(4) yes
C2 O12 1.224(4) yes
N3 C4 1.315(4) yes
C4 C5 1.520(4) yes
C4 N13 1.317(4) yes
C5 O20 1.407(4) yes
C5 C21 1.523(4) yes
C6 C7 1.384(6) yes
C6 C11 1.388(6) yes
C7 H7 1.14(4) yes
C7 C8 1.390(10) yes
C8 H8 1.03(7) yes
C8 C9 1.370(10) yes
C9 H9 .99(5) yes
C9 C10 1.360(10) yes
C10 H10 1.04(4) yes
C10 C11 1.410(8) yes
C11 H11 1.01(6) yes
N13 H13 .89(3) yes
N13 C14 1.477(4) yes
C14 H14 1.03(2) yes
C14 C15 1.513(5) yes
C14 C19 1.517(5) yes
C15 H151 1.00(3) yes
C15 H152 1.09(4) yes
C15 C16 1.535(7) yes
C16 H161 .96(4) yes
C16 H162 1.11(5) yes
C16 C17 1.519(8) yes
C17 H171 .95(4) yes
C17 H172 1.22(5) yes
C17 C18 1.522(8) yes
C18 H181 1.20(4) yes
C18 H182 .86(5) yes
C18 C19 1.526(7) yes
C19 H191 1.01(3) yes
C19 H192 1.04(3) yes
O20 H20 1.02(4) yes
C21 C22 1.368(5) yes
C21 C26 1.385(5) yes
C22 H22 .94(3) yes
C22 C23 1.389(6) yes
C23 H23 1.08(4) yes
C23 C24 1.369(7) yes
C24 H24 .87(4) yes
C24 C25 1.368(7) yes
C25 H25 1.21(4) yes
C25 C26 1.377(6) yes
C26 H26 .91(4) yes

loop_
_geom_torsion_atom_site_label_1
_geom_torsion_atom_site_label_2
_geom_torsion_atom_site_label_3
_geom_torsion_atom_site_label_4
_geom_torsion
C5 N1 C2 N3 -.5(4)
C5 N1 C2 O12 178.2(3)
C6 N1 C2 N3 -168.7(3)
C6 N1 C2 O12 10.0(5)
C2 N1 C5 C4 .7(3)
C2 N1 C5 O20 116.5(3)
C2 N1 C5 C21 -119.0(3)
C6 N1 C5 C4 169.0(3)
C6 N1 C5 O20 -75.3(4)
C6 N1 C5 C21 49.2(4)
C2 N1 C6 C7 53.0(5)
C2 N1 C6 C11 -129.9(4)
C5 N1 C6 C7 -113.7(4)
C5 N1 C6 C11 63.3(5)
N1 C2 N3 C4 -.1(3)
O12 C2 N3 C4 -178.7(3)
C2 N3 C4 C5 .6(3)
C2 N3 C4 N13 -176.7(3)
N3 C4 C5 N1 -.8(3)
N3 C4 C5 O20 -113.5(3)
N3 C4 C5 C21 116.4(3)
N13 C4 C5 N1 176.6(3)
N13 C4 C5 O20 63.9(4)
N13 C4 C5 C21 -66.2(4)
N3 C4 N13 H13 -178(2)
N3 C4 N13 C14 .2(5)
C5 C4 N13 H13 5(2)
C5 C4 N13 C14 -176.9(3)
N1 C5 O20 H20 170(2)
C4 C5 O20 H20 -84(2)
C21 C5 O20 H20 47(2)
N1 C5 C21 C22 89.6(4)
N1 C5 C21 C26 -87.2(4)
C4 C5 C21 C22 -19.6(4)
C4 C5 C21 C26 163.6(3)
O20 C5 C21 C22 -149.0(3)
O20 C5 C21 C26 34.2(4)
N1 C6 C7 H7 -15(2)
N1 C6 C7 C8 178.4(5)
C11 C6 C7 H7 168(2)
C11 C6 C7 C8 1.4(7)
N1 C6 C11 C10 -177.7(4)
N1 C6 C11 H11 6(4)
C7 C6 C11 C10 -.7(7)
C7 C6 C11 H11 -177(4)
C6 C7 C8 H8 -172(5)
C6 C7 C8 C9 .0(10)
H7 C7 C8 H8 25(5)
H7 C7 C8 C9 -163(3)
C7 C8 C9 H9 177(3)
C7 C8 C9 C10 .0(10)
H8 C8 C9 H9 -11(6)
H8 C8 C9 C10 171(5)
C8 C9 C10 H10 -168(3)
C8 C9 C10 C11 1.0(10)
H9 C9 C10 H10 15(6)
H9 C9 C10 C11 -176(5)
C9 C10 C11 C6 -.7(9)
C9 C10 C11 H11 175(5)
H10 C10 C11 C6 169(2)
H10 C10 C11 H11 -14(5)
C4 N13 C14 H14 28.0(10)
C4 N13 C14 C15 145.9(3)
C4 N13 C14 C19 -91.5(4)
H13 N13 C14 H14 -153(3)
H13 N13 C14 C15 -36(2)
H13 N13 C14 C19 87(2)
N13 C14 C15 H151 56(2)
N13 C14 C15 H152 -52(2)
N13 C14 C15 C16 178.4(3)
H14 C14 C15 H151 173(3)
H14 C14 C15 H152 64(3)
H14 C14 C15 C16 -65.0(10)
C19 C14 C15 H151 -66(2)
C19 C14 C15 H152 -174(2)
C19 C14 C15 C16 56.2(4)
N13 C14 C19 C18 -179.0(3)
N13 C14 C19 H191 -57(2)
N13 C14 C19 H192 55(2)
H14 C14 C19 C18 63.0(10)
H14 C14 C19 H191 -175(2)
H14 C14 C19 H192 -63(2)
C15 C14 C19 C18 -57.5(4)
C15 C14 C19 H191 65(2)
C15 C14 C19 H192 176(2)
C14 C15 C16 H161 -175(2)
C14 C15 C16 H162 54(3)
C14 C15 C16 C17 -55.1(5)
H151 C15 C16 H161 -51(3)
H151 C15 C16 H162 178(4)
H151 C15 C16 C17 69(2)
H152 C15 C16 H161 56(3)
H152 C15 C16 H162 -75(4)
H152 C15 C16 C17 176(2)
C15 C16 C17 H171 -61(3)
C15 C16 C17 H172 168(2)
C15 C16 C17 C18 54.6(6)
H161 C16 C17 H171 48(4)
H161 C16 C17 H172 -84(4)
H161 C16 C17 C18 163(3)
H162 C16 C17 H171 -178(4)
H162 C16 C17 H172 50(4)
H162 C16 C17 C18 -62(3)
C16 C17 C18 H181 63(2)
C16 C17 C18 H182 169(4)
C16 C17 C18 C19 -55.4(6)
H171 C17 C18 H181 -178(3)
H171 C17 C18 H182 -72(5)
H171 C17 C18 C19 64(2)
H172 C17 C18 H181 -50(3)
H172 C17 C18 H182 56(5)
H172 C17 C18 C19 -168(2)
C17 C18 C19 C14 57.0(5)
C17 C18 C19 H191 -63(2)
C17 C18 C19 H192 -179(2)
H181 C18 C19 C14 -59(2)
H181 C18 C19 H191 -179(3)
H181 C18 C19 H192 65(3)
H182 C18 C19 C14 -168(4)
H182 C18 C19 H191 72(5)
H182 C18 C19 H192 -44(5)
C5 C21 C22 H22 7(2)
C5 C21 C22 C23 -176.8(3)
C26 C21 C22 H22 -176(2)
C26 C21 C22 C23 .1(6)
C5 C21 C26 C25 177.0(4)
C5 C21 C26 H26 -10(3)
C22 C21 C26 C25 .1(6)
C22 C21 C26 H26 173(3)
C21 C22 C23 H23 -179(2)
C21 C22 C23 C24 -.9(6)
H22 C22 C23 H23 -3(3)
H22 C22 C23 C24 175(2)
C22 C23 C24 H24 -176(3)
C22 C23 C24 C25 1.6(7)
H23 C23 C24 H24 2(4)
H23 C23 C24 C25 180(2)
C23 C24 C25 H25 -175(2)
C23 C24 C25 C26 -1.5(7)
H24 C24 C25 H25 3(4)
H24 C24 C25 C26 176(3)
C24 C25 C26 C21 .6(7)
C24 C25 C26 H26 -171(3)
H25 C25 C26 C21 174(2)
H25 C25 C26 H26 3(4)
